data_7017651
loop_
_publ_author_name
'Kobelt, Claudia'
'Burschka, Christian'
'Bertermann, R\"udiger'
'Fonseca Guerra, C.'
'Bickelhaupt, F. Matthias'
'Tacke, Reinhold'

_publ_section_title
;
 Synthesis and structural characterisation of neutral pentacoordinate
 silicon(iv) complexes with a tridentate dianionic N,N,S chelate ligand.
;
_journal_issue 7
_journal_name_full 'Dalton transactions (Cambridge, England : 2003)'
_journal_page_first 2148
_journal_page_last 2162
_journal_paper_doi 10.1039/c1dt11306b
_journal_volume 41
_journal_year 2012
_chemical_formula_moiety '2(C18 H15 Cl N2 S Si), C7 H8'
_chemical_formula_sum 'C21.5 H19 Cl N2 S Si'
_chemical_formula_weight 400.99
_chemical_name_systematic
;
?
;
_space_group_IT_number 15
_symmetry_cell_setting monoclinic
_symmetry_space_group_name_Hall '-C 2yc'
_symmetry_space_group_name_H-M 'C 1 2/c 1'
_atom_sites_solution_hydrogens geom
_atom_sites_solution_primary direct
_atom_sites_solution_secondary difmap
_audit_creation_method SHELXL-97
_cell_angle_alpha 90.00
_cell_angle_beta 120.487(13)
_cell_angle_gamma 90.00
_cell_formula_units_Z 8
_cell_length_a 21.132(3)
_cell_length_b 12.5246(17)
_cell_length_c 17.107(2)
_cell_measurement_reflns_used 5000
_cell_measurement_temperature 173(2)
_cell_measurement_theta_max 26.7
_cell_measurement_theta_min 6.65
_cell_volume 3901.7(10)
_computing_cell_refinement Stoe-IPDS
_computing_data_collection Stoe-IPDS
_computing_data_reduction Stoe-IPDS
_computing_molecular_graphics Ortep/Povray
_computing_publication_material Bruker-SHELXTL
_computing_structure_refinement 'SHELXL-97 (Sheldrick, 2008)'
_computing_structure_solution 'SHELXS-97 (Sheldrick, 2008)'
_diffrn_ambient_temperature 173(2)
_diffrn_measured_fraction_theta_full 0.989
_diffrn_measured_fraction_theta_max 0.989
_diffrn_measurement_device_type image_plate_Stoe-IPDS
_diffrn_measurement_method omega_scan
_diffrn_radiation_monochromator graphite
_diffrn_radiation_source 'fine-focus sealed tube'
_diffrn_radiation_type MoK\a
_diffrn_radiation_wavelength 0.71073
_diffrn_reflns_av_R_equivalents 0.0333
_diffrn_reflns_av_sigmaI/netI 0.0221
_diffrn_reflns_limit_h_max 28
_diffrn_reflns_limit_h_min -28
_diffrn_reflns_limit_k_max 17
_diffrn_reflns_limit_k_min -17
_diffrn_reflns_limit_l_max 23
_diffrn_reflns_limit_l_min -23
_diffrn_reflns_number 24326
_diffrn_reflns_theta_full 29.11
_diffrn_reflns_theta_max 29.11
_diffrn_reflns_theta_min 2.52
_exptl_absorpt_coefficient_mu 0.373
_exptl_absorpt_correction_T_max 0.8423
_exptl_absorpt_correction_T_min 0.7832
_exptl_absorpt_correction_type multi-scan
_exptl_absorpt_process_details
;
[c.f. r.h. blessing, acta cryst. (1995), a51, 33-38]
;
_exptl_crystal_colour yellow
_exptl_crystal_density_diffrn 1.365
_exptl_crystal_density_method 'not measured'
_exptl_crystal_description oktahedron
_exptl_crystal_F_000 1672
_exptl_crystal_size_max .5
_exptl_crystal_size_mid .5
_exptl_crystal_size_min .4
_refine_diff_density_max 0.417
_refine_diff_density_min -0.306
_refine_diff_density_rms 0.054
_refine_ls_extinction_method none
_refine_ls_goodness_of_fit_ref 1.080
_refine_ls_hydrogen_treatment constr
_refine_ls_matrix_type full
_refine_ls_number_parameters 242
_refine_ls_number_reflns 5193
_refine_ls_number_restraints 0
_refine_ls_restrained_S_all 1.080
_refine_ls_R_factor_all 0.0463
_refine_ls_R_factor_gt 0.0366
_refine_ls_shift/su_max 0.001
_refine_ls_shift/su_mean 0.000
_refine_ls_structure_factor_coef Fsqd
_refine_ls_weighting_details 'calc w=1/[\s^2^(Fo^2^)+(0.0495P)^2^+2.8691P] where P=(Fo^2^+2Fc^2^)/3'
_refine_ls_weighting_scheme calc
_refine_ls_wR_factor_gt 0.0926
_refine_ls_wR_factor_ref 0.0975
_reflns_number_gt 4263
_reflns_number_total 5193
_reflns_threshold_expression >2sigma(I)
_cod_data_source_file c1dt11306b.txt
_cod_data_source_block kob03e_compound_1_x_0.5_C7H8
_cod_original_cell_volume 3901.6(9)
_cod_original_sg_symbol_H-M C2/c
_cod_original_formula_sum 'C21.50 H19 Cl N2 S Si'
_cod_database_code 7017651

loop_
_symmetry_equiv_pos_as_xyz
'x, y, z'
'-x, y, -z+1/2'
'x+1/2, y+1/2, z'
'-x+1/2, y+1/2, -z+1/2'
'-x, -y, -z'
'x, -y, z-1/2'
'-x+1/2, -y+1/2, -z'
'x+1/2, -y+1/2, z-1/2'

loop_
_atom_site_label
_atom_site_type_symbol
_atom_site_fract_x
_atom_site_fract_y
_atom_site_fract_z
_atom_site_U_iso_or_equiv
_atom_site_adp_type
_atom_site_occupancy
_atom_site_symmetry_multiplicity
_atom_site_calc_flag
_atom_site_refinement_flags
C1 C 0.16011(8) 0.54716(11) 0.10257(9) 0.0230(3) Uani 1 1 d .
C2 C 0.09192(9) 0.56287(14) 0.02393(11) 0.0350(3) Uani 1 1 d .
H2 H 0.0798 0.5231 -0.0291 0.042 Uiso 1 1 calc R
C3 C 0.04143(9) 0.63590(15) 0.02214(12) 0.0408(4) Uani 1 1 d .
H3 H -0.0046 0.6455 -0.0319 0.049 Uiso 1 1 calc R
C4 C 0.05819(10) 0.69458(13) 0.09912(12) 0.0354(3) Uani 1 1 d .
H4 H 0.0234 0.7435 0.0982 0.042 Uiso 1 1 calc R
C5 C 0.12581(9) 0.68149(12) 0.17729(11) 0.0306(3) Uani 1 1 d .
H5 H 0.1378 0.7224 0.2298 0.037 Uiso 1 1 calc R
C6 C 0.17639(8) 0.60838(11) 0.17909(9) 0.0258(3) Uani 1 1 d .
H6 H 0.2226 0.6000 0.2331 0.031 Uiso 1 1 calc R
C7 C 0.30441(8) 0.62119(12) 0.08025(11) 0.0306(3) Uani 1 1 d .
H7 H 0.3179 0.6417 0.1402 0.037 Uiso 1 1 calc R
C8 C 0.32754(9) 0.68269(13) 0.03214(12) 0.0364(4) Uani 1 1 d .
H8 H 0.3575 0.7438 0.0591 0.044 Uiso 1 1 calc R
C9 C 0.30624(10) 0.65363(14) -0.05629(13) 0.0392(4) Uani 1 1 d .
H9 H 0.3216 0.6947 -0.0904 0.047 Uiso 1 1 calc R
C10 C 0.26246(10) 0.56444(13) -0.09442(11) 0.0345(3) Uani 1 1 d .
H10 H 0.2463 0.5446 -0.1553 0.041 Uiso 1 1 calc R
C11 C 0.24249(8) 0.50416(12) -0.04155(9) 0.0256(3) Uani 1 1 d .
C12 C 0.19726(8) 0.40480(12) -0.07262(9) 0.0259(3) Uani 1 1 d .
H12A H 0.1485 0.4203 -0.1261 0.031 Uiso 1 1 calc R
H12B H 0.2218 0.3502 -0.0899 0.031 Uiso 1 1 calc R
C13 C 0.14928(8) 0.27065(11) -0.01291(10) 0.0244(3) Uani 1 1 d .
C14 C 0.11579(9) 0.21349(13) -0.09455(11) 0.0308(3) Uani 1 1 d .
H14 H 0.1187 0.2393 -0.1448 0.037 Uiso 1 1 calc R
C15 C 0.07809(9) 0.11880(13) -0.10242(12) 0.0367(4) Uani 1 1 d .
H15 H 0.0557 0.0806 -0.1581 0.044 Uiso 1 1 calc R
C16 C 0.07292(9) 0.07996(13) -0.03030(13) 0.0372(4) Uani 1 1 d .
H16 H 0.0468 0.0158 -0.0366 0.045 Uiso 1 1 calc R
C17 C 0.10637(9) 0.13568(13) 0.05219(12) 0.0327(3) Uani 1 1 d .
H17 H 0.1033 0.1089 0.1021 0.039 Uiso 1 1 calc R
C18 C 0.14411(8) 0.23019(11) 0.06093(10) 0.0260(3) Uani 1 1 d .
C19 C 0.5000 0.6400(2) 0.2500 0.0613(9) Uani 1 2 d S
H19A H 0.5070 0.6140 0.3079 0.092 Uiso 0.50 1 calc PR
H19B H 0.5400 0.6140 0.2418 0.092 Uiso 0.50 1 calc PR
H19C H 0.4530 0.6140 0.2003 0.092 Uiso 0.50 1 calc PR
C20 C 0.5000 0.7613(2) 0.2500 0.0351(5) Uani 1 2 d S
C21 C 0.54456(10) 0.81827(16) 0.22715(12) 0.0409(4) Uani 1 1 d .
H21 H 0.5757 0.7807 0.2117 0.049 Uiso 1 1 calc R
C22 C 0.54457(11) 0.92885(17) 0.22645(13) 0.0479(5) Uani 1 1 d .
H22 H 0.5751 0.9663 0.2099 0.057 Uiso 1 1 calc R
C23 C 0.5000 0.9850(2) 0.2500 0.0519(7) Uani 1 2 d S
H23 H 0.5000 1.0608 0.2500 0.062 Uiso 1 2 calc SR
Cl Cl 0.325265(19) 0.45497(3) 0.22724(2) 0.02867(9) Uani 1 1 d .
N1 N 0.26306(6) 0.53254(10) 0.04390(8) 0.0240(2) Uani 1 1 d .
N2 N 0.18899(7) 0.36584(10) 0.00197(8) 0.0235(2) Uani 1 1 d .
S S 0.19185(2) 0.30310(3) 0.16237(2) 0.02977(10) Uani 1 1 d .
Si Si 0.22236(2) 0.44008(3) 0.10296(2) 0.02131(9) Uani 1 1 d .

loop_
_atom_site_aniso_label
_atom_site_aniso_U_11
_atom_site_aniso_U_22
_atom_site_aniso_U_33
_atom_site_aniso_U_23
_atom_site_aniso_U_13
_atom_site_aniso_U_12
C1 0.0241(6) 0.0239(6) 0.0252(6) 0.0014(5) 0.0155(5) 0.0014(5)
C2 0.0283(7) 0.0414(9) 0.0310(7) -0.0058(6) 0.0119(6) 0.0077(7)
C3 0.0276(8) 0.0473(10) 0.0409(9) -0.0008(7) 0.0126(7) 0.0118(7)
C4 0.0362(8) 0.0290(8) 0.0501(9) 0.0024(7) 0.0286(8) 0.0080(6)
C5 0.0429(9) 0.0233(7) 0.0361(7) -0.0010(5) 0.0277(7) 0.0009(6)
C6 0.0311(7) 0.0226(6) 0.0262(6) 0.0011(5) 0.0164(6) 0.0006(5)
C7 0.0283(7) 0.0288(7) 0.0332(7) 0.0029(6) 0.0145(6) -0.0001(6)
C8 0.0347(8) 0.0296(8) 0.0467(9) 0.0081(7) 0.0220(7) -0.0007(6)
C9 0.0423(9) 0.0369(9) 0.0494(9) 0.0147(7) 0.0314(8) 0.0044(7)
C10 0.0407(9) 0.0364(8) 0.0347(8) 0.0092(6) 0.0252(7) 0.0060(7)
C11 0.0260(7) 0.0289(7) 0.0251(6) 0.0058(5) 0.0152(5) 0.0067(6)
C12 0.0287(7) 0.0305(7) 0.0221(6) 0.0015(5) 0.0155(5) 0.0035(6)
C13 0.0241(6) 0.0232(6) 0.0293(6) 0.0002(5) 0.0160(5) 0.0050(5)
C14 0.0317(8) 0.0309(7) 0.0337(7) -0.0059(6) 0.0195(6) 0.0011(6)
C15 0.0334(8) 0.0306(8) 0.0468(9) -0.0119(7) 0.0209(7) -0.0005(6)
C16 0.0337(8) 0.0238(7) 0.0560(10) -0.0021(7) 0.0242(8) 0.0001(6)
C17 0.0310(7) 0.0274(7) 0.0431(8) 0.0051(6) 0.0213(7) 0.0031(6)
C18 0.0244(7) 0.0246(7) 0.0312(7) 0.0028(5) 0.0159(6) 0.0050(5)
C19 0.0399(15) 0.0382(15) 0.086(2) 0.000 0.0176(15) 0.000
C20 0.0269(10) 0.0359(12) 0.0347(11) 0.000 0.0098(9) 0.000
C21 0.0331(8) 0.0526(11) 0.0397(9) -0.0046(7) 0.0204(7) -0.0024(8)
C22 0.0419(10) 0.0538(11) 0.0424(9) 0.0071(8) 0.0173(8) -0.0120(9)
C23 0.0507(16) 0.0326(13) 0.0449(14) 0.000 0.0041(12) 0.000
Cl 0.02536(17) 0.03300(19) 0.02307(16) 0.00256(12) 0.00892(13) 0.00210(13)
N1 0.0228(5) 0.0262(6) 0.0253(5) 0.0041(4) 0.0138(5) 0.0028(5)
N2 0.0263(6) 0.0246(6) 0.0235(5) 0.0008(4) 0.0154(5) 0.0018(5)
S 0.0352(2) 0.03070(19) 0.02555(17) 0.00437(13) 0.01702(15) -0.00101(15)
Si 0.02185(18) 0.02304(18) 0.02027(17) 0.00126(13) 0.01159(14) 0.00293(14)

loop_
_atom_type_symbol
_atom_type_description
_atom_type_scat_dispersion_real
_atom_type_scat_dispersion_imag
_atom_type_scat_source
C C 0.0033 0.0016 'International Tables Vol C Tables 4.2.6.8 and 6.1.1.4'
H H 0.0000 0.0000 'International Tables Vol C Tables 4.2.6.8 and 6.1.1.4'
N N 0.0061 0.0033 'International Tables Vol C Tables 4.2.6.8 and 6.1.1.4'
Si Si 0.0817 0.0704 'International Tables Vol C Tables 4.2.6.8 and 6.1.1.4'
S S 0.1246 0.1234 'International Tables Vol C Tables 4.2.6.8 and 6.1.1.4'
Cl Cl 0.1484 0.1585 'International Tables Vol C Tables 4.2.6.8 and 6.1.1.4'

loop_
_geom_angle_atom_site_label_1
_geom_angle_atom_site_label_2
_geom_angle_atom_site_label_3
_geom_angle
_geom_angle_site_symmetry_1
C2 C1 C6 117.80(13) .
C2 C1 Si 118.82(11) .
C6 C1 Si 123.26(11) .
C3 C2 C1 121.12(15) .
C4 C3 C2 120.17(16) .
C5 C4 C3 119.67(14) .
C4 C5 C6 120.16(14) .
C5 C6 C1 121.07(14) .
N1 C7 C8 121.58(15) .
C7 C8 C9 118.95(16) .
C10 C9 C8 119.60(15) .
C9 C10 C11 118.68(15) .
N1 C11 C10 121.57(14) .
N1 C11 C12 113.76(12) .
C10 C11 C12 124.66(13) .
N2 C12 C11 107.87(11) .
C14 C13 N2 124.60(13) .
C14 C13 C18 118.56(14) .
N2 C13 C18 116.83(12) .
C15 C14 C13 120.35(15) .
C16 C15 C14 120.84(15) .
C15 C16 C17 119.73(15) .
C18 C17 C16 120.01(15) .
C17 C18 C13 120.51(14) .
C17 C18 S 123.96(12) .
C13 C18 S 115.45(11) .
C21 C20 C21 118.1(2) 2_655
C21 C20 C19 120.96(12) 2_655
C21 C20 C19 120.96(12) .
C22 C21 C20 121.33(18) .
C21 C22 C23 120.04(19) .
C22 C23 C22 119.2(3) 2_655
C11 N1 C7 119.58(13) .
C11 N1 Si 114.35(10) .
C7 N1 Si 125.95(10) .
C13 N2 C12 116.84(11) .
C13 N2 Si 122.01(9) .
C12 N2 Si 121.02(10) .
C18 S Si 95.90(5) .
N2 Si C1 116.25(6) .
N2 Si N1 82.57(5) .
C1 Si N1 93.72(6) .
N2 Si Cl 135.87(5) .
C1 Si Cl 107.34(5) .
N1 Si Cl 88.32(4) .
N2 Si S 88.67(4) .
C1 Si S 100.71(5) .
N1 Si S 165.34(4) .
Cl Si S 89.85(2) .

loop_
_geom_bond_atom_site_label_1
_geom_bond_atom_site_label_2
_geom_bond_distance
_geom_bond_site_symmetry_2
C1 C2 1.399(2) .
C1 C6 1.4010(19) .
C1 Si 1.8761(14) .
C2 C3 1.394(2) .
C3 C4 1.388(2) .
C4 C5 1.385(2) .
C5 C6 1.396(2) .
C7 N1 1.353(2) .
C7 C8 1.385(2) .
C8 C9 1.390(3) .
C9 C10 1.384(3) .
C10 C11 1.398(2) .
C11 N1 1.3444(17) .
C11 C12 1.493(2) .
C12 N2 1.4569(17) .
C13 C14 1.400(2) .
C13 N2 1.4048(19) .
C13 C18 1.4160(19) .
C14 C15 1.397(2) .
C15 C16 1.381(3) .
C16 C17 1.402(2) .
C17 C18 1.392(2) .
C18 S 1.7568(15) .
C19 C20 1.519(4) .
C20 C21 1.386(2) 2_655
C20 C21 1.386(2) .
C21 C22 1.385(3) .
C22 C23 1.389(3) .
C23 C22 1.389(3) 2_655
Cl Si 2.1430(7) .
N1 Si 1.9958(12) .
N2 Si 1.7637(12) .
S Si 2.2487(6) .

loop_
_geom_torsion_atom_site_label_1
_geom_torsion_atom_site_label_2
_geom_torsion_atom_site_label_3
_geom_torsion_atom_site_label_4
_geom_torsion
_geom_torsion_site_symmetry_1
_geom_torsion_site_symmetry_4
C6 C1 C2 C3 -0.9(2) . .
Si C1 C2 C3 175.26(14) . .
C1 C2 C3 C4 -0.1(3) . .
C2 C3 C4 C5 1.1(3) . .
C3 C4 C5 C6 -1.0(2) . .
C4 C5 C6 C1 0.0(2) . .
C2 C1 C6 C5 0.9(2) . .
Si C1 C6 C5 -175.06(11) . .
N1 C7 C8 C9 1.5(2) . .
C7 C8 C9 C10 0.1(3) . .
C8 C9 C10 C11 -1.7(2) . .
C9 C10 C11 N1 1.9(2) . .
C9 C10 C11 C12 -178.38(15) . .
N1 C11 C12 N2 -0.54(17) . .
C10 C11 C12 N2 179.72(14) . .
N2 C13 C14 C15 179.30(14) . .
C18 C13 C14 C15 0.1(2) . .
C13 C14 C15 C16 0.2(2) . .
C14 C15 C16 C17 -0.5(2) . .
C15 C16 C17 C18 0.5(2) . .
C16 C17 C18 C13 -0.2(2) . .
C16 C17 C18 S -176.73(12) . .
C14 C13 C18 C17 -0.1(2) . .
N2 C13 C18 C17 -179.35(13) . .
C14 C13 C18 S 176.71(11) . .
N2 C13 C18 S -2.54(17) . .
C21 C20 C21 C22 -0.40(13) 2_655 .
C19 C20 C21 C22 179.61(13) . .
C20 C21 C22 C23 0.8(3) . .
C21 C22 C23 C22 -0.39(13) . 2_655
C10 C11 N1 C7 -0.3(2) . .
C12 C11 N1 C7 179.90(13) . .
C10 C11 N1 Si 175.99(12) . .
C12 C11 N1 Si -3.77(15) . .
C8 C7 N1 C11 -1.4(2) . .
C8 C7 N1 Si -177.23(12) . .
C14 C13 N2 C12 -2.0(2) . .
C18 C13 N2 C12 177.20(12) . .
C14 C13 N2 Si 173.94(11) . .
C18 C13 N2 Si -6.86(17) . .
C11 C12 N2 C13 -178.51(12) . .
C11 C12 N2 Si 5.50(16) . .
C17 C18 S Si -175.59(12) . .
C13 C18 S Si 7.73(11) . .
C13 N2 Si C1 -91.39(12) . .
C12 N2 Si C1 84.39(12) . .
C13 N2 Si N1 178.12(11) . .
C12 N2 Si N1 -6.10(11) . .
C13 N2 Si Cl 98.31(11) . .
C12 N2 Si Cl -85.91(12) . .
C13 N2 Si S 9.90(11) . .
C12 N2 Si S -174.32(10) . .
C2 C1 Si N2 -0.21(14) . .
C6 C1 Si N2 175.73(11) . .
C2 C1 Si N1 83.34(13) . .
C6 C1 Si N1 -100.72(12) . .
C2 C1 Si Cl 172.73(11) . .
C6 C1 Si Cl -11.33(13) . .
C2 C1 Si S -94.04(12) . .
C6 C1 Si S 81.90(12) . .
C11 N1 Si N2 5.46(10) . .
C7 N1 Si N2 -178.48(13) . .
C11 N1 Si C1 -110.55(10) . .
C7 N1 Si C1 65.51(13) . .
C11 N1 Si Cl 142.18(10) . .
C7 N1 Si Cl -41.76(12) . .
C11 N1 Si S 59.2(2) . .
C7 N1 Si S -124.72(16) . .
C18 S Si N2 -8.68(6) . .
C18 S Si C1 107.79(7) . .
C18 S Si N1 -61.82(17) . .
C18 S Si Cl -144.58(5) . .
